data_4308303
loop_
_publ_author_name
'Adam K. Stover'
'Jesse R. Gutnick'
'Amy Narducci Sarjeant'
'Alexander J. Norquist'

_publ_section_title
;
[Mo16O53F2]12-: a New Polyoxofluoromolybdate Anion
;
_journal_name_full 'Inorganic Chemistry'
_journal_page_first 4389
_journal_page_last 4391
_journal_paper_doi 10.1021/ic7004997
_journal_volume 46
_journal_year 2007
_chemical_compound_source
;
?
;
_chemical_formula_moiety ' C36 H92 F2 Mo16 N12 O57 '
_chemical_formula_sum 'C36 H92 F2 Mo16 N12 O57'
_chemical_formula_weight 3178.21
_chemical_name_systematic
; 
? 
;
_space_group_IT_number 14
_symmetry_cell_setting monoclinic
_symmetry_space_group_name_Hall '-P 2yn'
_symmetry_space_group_name_H-M 'P 1 21/n 1'
_atom_sites_solution_hydrogens geom
_atom_sites_solution_primary direct
_audit_creation_date 06-17-02
_audit_creation_method CRYSTALS_ver_12-03-99
_cell_angle_alpha 90
_cell_angle_beta 103.167(8)
_cell_angle_gamma 90
_cell_formula_units_Z 2
_cell_length_a 9.6315(10)
_cell_length_b 33.417(3)
_cell_length_c 12.5367(11)
_cell_measurement_reflns_used 6468
_cell_measurement_temperature 110
_cell_measurement_theta_max 10.87583
_cell_measurement_theta_min 0.77822
_cell_volume 3928.9(7)
_computing_cell_refinement 'CrysAlis RED '
_computing_data_collection 'CrysAlis CCD (Oxford Diffraction, 2004)'
_computing_data_reduction 'CrysAlis RED (Oxford Diffraction, 2004)'
_computing_molecular_graphics
; 
 CAMERON (Watkin et al 1996) 
;
_computing_publication_material
; 
 CRYSTALS (Watkin et al 2003) 
;
_computing_structure_refinement
; 
 CRYSTALS (Watkin et al 2003) 
;
_computing_structure_solution 'SIR92 (Altomare et al., 1994)'
_diffrn_ambient_temperature 110
_diffrn_measured_fraction_theta_full 0.995
_diffrn_measured_fraction_theta_max 0.987
_diffrn_measurement_device_type
; 
CrysAlis CCD
;
_diffrn_measurement_method \w
_diffrn_radiation_monochromator graphite
_diffrn_radiation_type 'Mo K\a'
_diffrn_radiation_wavelength 0.71073
_diffrn_reflns_av_R_equivalents 0.04
_diffrn_reflns_limit_h_max 13
_diffrn_reflns_limit_h_min -13
_diffrn_reflns_limit_k_max 47
_diffrn_reflns_limit_k_min -47
_diffrn_reflns_limit_l_max 16
_diffrn_reflns_limit_l_min -17
_diffrn_reflns_number 62465
_diffrn_reflns_theta_full 28.882
_diffrn_reflns_theta_max 30.086
_diffrn_reflns_theta_min 3.596
_diffrn_standards_decay_% 0.00
_diffrn_standards_interval_count 0
_diffrn_standards_interval_time 0
_diffrn_standards_number 0
_exptl_absorpt_coefficient_mu 2.579
_exptl_absorpt_correction_T_max 0.78
_exptl_absorpt_correction_T_min 0.77
_exptl_absorpt_correction_type analytical
_exptl_absorpt_process_details
;
Multifaceted crystal model (Clark & Reid 1995)
;
_exptl_crystal_colour ' colorless '
_exptl_crystal_density_diffrn 2.686
_exptl_crystal_description ' block '
_exptl_crystal_F_000 3076
_exptl_crystal_size_max 0.05
_exptl_crystal_size_mid 0.04
_exptl_crystal_size_min 0.01
_refine_diff_density_max 1.03
_refine_diff_density_min -0.75
_refine_ls_extinction_method None
_refine_ls_goodness_of_fit_ref 0.9236
_refine_ls_hydrogen_treatment mixed
_refine_ls_matrix_type full
_refine_ls_number_parameters 556
_refine_ls_number_reflns 5538
_refine_ls_number_restraints 0
_refine_ls_R_factor_all 0.0765
_refine_ls_R_factor_gt 0.0256
_refine_ls_shift/su_max 0.001003
_refine_ls_structure_factor_coef Fsqd
_refine_ls_weighting_details
;
 Method, part 1, Chebychev polynomial, (Watkin, 1994, Prince, 1982) 
 [weight] = 1.0/[A~0~*T~0~(x)+A~1~*T~1~(x) ... +A~n-1~]*T~n-1~(x)] 
 where A~i~ are the Chebychev coefficients listed below and x= Fcalc/Fmax 
 Method = Robust Weighting (Prince, 1982) 
 W = [weight] * [1-(deltaF/6*sigmaF)^2^]^2^ 
 A~i~ are: 
 29.4 11.8 33.6 1.19 8.05 
;
_refine_ls_weighting_scheme calc
_refine_ls_wR_factor_all 0.0773
_refine_ls_wR_factor_gt 0.0587
_refine_ls_wR_factor_ref 0.0587
_reflns_limit_h_max 13
_reflns_limit_h_min -13
_reflns_limit_k_max 47
_reflns_limit_k_min 0
_reflns_limit_l_max 17
_reflns_limit_l_min 0
_reflns_number_gt 5538
_reflns_number_total 11411
_reflns_threshold_expression I>2.50u(I)
_cod_data_source_file ic7004997-file001_2.cif
_cod_data_source_block Compound_2
_cod_depositor_comments
;
The following automatic conversions were performed:
'_symmetry_cell_setting' value 'Monoclinic' changed to 'monoclinic'
according to '/home/saulius/struct/CIF-dictionaries/cif_core.dic'
dictionary named 'cif_core.dic' version 2.4.1 from 2010-06-29.

Automatic conversion script
Id: cif_fix_enum 1527 2010-12-29 10:47:43Z saulius 
;
_cod_original_cell_volume 3928.9(6)
_cod_original_sg_symbol_H-M 'P 1 21/n 1 '
_cod_original_formula_sum ' C36 H92 F2 Mo16 N12 O57 '
_cod_database_code 4308303

loop_
_symmetry_equiv_pos_as_xyz
x,y,z
-x,-y,-z
-x+1/2,y+1/2,-z+1/2
x+1/2,-y+1/2,z+1/2

loop_
_atom_site_label
_atom_site_type_symbol
_atom_site_fract_x
_atom_site_fract_y
_atom_site_fract_z
_atom_site_U_iso_or_equiv
_atom_site_occupancy
_atom_site_adp_type
_atom_site_refinement_flags_posn
_atom_site_refinement_flags_adp
_atom_site_refinement_flags_occupancy
_atom_site_disorder_assembly
_atom_site_disorder_group
_atom_site_attached_hydrogens
Mo1 Mo 1.31111(5) 0.224236(15) 0.79863(4) 0.0094 1.0000 Uani . . . . . .
Mo2 Mo 1.24411(5) 0.191478(15) 0.54307(4) 0.0086 1.0000 Uani . . . . . .
Mo3 Mo 1.40523(5) 0.130339(14) 0.76428(4) 0.0073 1.0000 Uani . . . . . .
Mo4 Mo 1.28529(5) 0.096274(14) 0.49716(4) 0.0078 1.0000 Uani . . . . . .
Mo5 Mo 1.18532(5) 0.127790(15) 0.92892(4) 0.0089 1.0000 Uani . . . . . .
Mo6 Mo 1.06736(5) 0.093608(14) 0.65863(4) 0.0077 1.0000 Uani . . . . . .
Mo7 Mo 1.24075(5) 0.034028(14) 0.87564(4) 0.0084 1.0000 Uani . . . . . .
Mo8 Mo 1.15808(5) -0.002715(14) 0.62327(4) 0.0080 1.0000 Uani . . . . . .
F1 F 1.4707(4) 0.21425(11) 0.9214(3) 0.0144 1.0000 Uani . . . . . .
O1 O 1.4029(4) 0.26118(12) 0.7481(3) 0.0123 1.0000 Uani . . . . . .
O2 O 1.1984(4) 0.24852(13) 0.8641(4) 0.0154 1.0000 Uani . . . . . .
O3 O 1.4124(4) 0.18165(12) 0.7042(3) 0.0105 1.0000 Uani . . . . . .
O4 O 1.2645(4) 0.16477(12) 0.8409(3) 0.0106 1.0000 Uani . . . . . .
O5 O 1.1677(4) 0.21455(12) 0.6630(3) 0.0101 1.0000 Uani . . . . . .
O6 O 1.3404(4) 0.23192(12) 0.5145(4) 0.0137 1.0000 Uani . . . . . .
O7 O 1.0885(4) 0.19209(13) 0.4460(4) 0.0160 1.0000 Uani . . . . . .
O8 O 1.3512(4) 0.15094(12) 0.4868(3) 0.0097 1.0000 Uani . . . . . .
O9 O 1.1949(4) 0.13215(12) 0.6134(3) 0.0083 1.0000 Uani . . . . . .
O10 O 1.5512(4) 0.12847(13) 0.8709(3) 0.0125 1.0000 Uani . . . . . .
O11 O 1.2752(4) 0.09267(12) 0.8088(3) 0.0090 1.0000 Uani . . . . . .
O12 O 1.4561(4) 0.10094(12) 0.6647(3) 0.0120 1.0000 Uani . . . . . .
O13 O 1.4201(4) 0.07054(12) 0.4580(3) 0.0118 1.0000 Uani . . . . . .
O14 O 1.1523(4) 0.09820(13) 0.3805(3) 0.0139 1.0000 Uani . . . . . .
O15 O 1.2032(4) 0.05837(12) 0.5791(3) 0.0089 1.0000 Uani . . . . . .
O16 O 1.3236(5) 0.12818(14) 1.0438(3) 0.0156 1.0000 Uani . . . . . .
O17 O 1.0505(4) 0.15460(13) 0.9695(4) 0.0148 1.0000 Uani . . . . . .
O18 O 1.0129(4) 0.12280(12) 0.7581(3) 0.0110 1.0000 Uani . . . . . .
O19 O 1.1264(4) 0.07463(12) 0.9363(3) 0.0108 1.0000 Uani . . . . . .
O20 O 0.9217(4) 0.09369(12) 0.5512(3) 0.0110 1.0000 Uani . . . . . .
O21 O 1.0645(4) 0.04216(12) 0.7205(3) 0.0099 1.0000 Uani . . . . . .
O22 O 1.3972(4) 0.03638(12) 0.9728(3) 0.0113 1.0000 Uani . . . . . .
O23 O 1.3123(4) 0.01162(12) 0.7602(3) 0.0101 1.0000 Uani . . . . . .
O24 O 1.1469(4) -0.00557(12) 0.9120(3) 0.0118 1.0000 Uani . . . . . .
O25 O 1.2864(4) -0.02499(13) 0.5699(3) 0.0118 1.0000 Uani . . . . . .
O26 O 1.0902(4) -0.03978(13) 0.6921(4) 0.0135 1.0000 Uani . . . . . .
O27 O 1.0000 0.0000 0.5000 0.0108 1.0000 Uani S . . . . .
O28 O 0.9119(6) 0.34419(16) 0.7709(4) 0.0266 1.0000 Uani . . . . . .
O29 O 1.1552(5) 0.38277(14) 0.9273(4) 0.0190 1.0000 Uani . . . . . .
N1 N 1.2020(5) 0.36605(16) 0.7231(4) 0.0148 1.0000 Uani . . . . . .
N2 N 1.3611(5) 0.35724(16) 0.5939(4) 0.0151 1.0000 Uani . . . . . .
N3 N 1.6389(5) 0.22672(16) 0.6618(4) 0.0128 1.0000 Uani . . . . . .
N4 N 1.8986(5) 0.22087(16) 0.6676(4) 0.0132 1.0000 Uani . . . . . .
N5 N 0.5830(5) 0.00375(15) 0.7605(4) 0.0110 1.0000 Uani . . . . . .
N6 N 0.8427(5) 0.00075(17) 0.7733(4) 0.0155 1.0000 Uani . . . . . .
C1 C 1.1851(6) 0.40169(19) 0.6482(5) 0.0161 1.0000 Uani . . . . . .
C2 C 1.2963(7) 0.39819(19) 0.5778(5) 0.0162 1.0000 Uani . . . . . .
C3 C 1.1572(7) 0.32920(19) 0.6557(6) 0.0176 1.0000 Uani . . . . . .
C4 C 1.2466(6) 0.32603(18) 0.5697(5) 0.0148 1.0000 Uani . . . . . .
C5 C 1.3533(7) 0.3628(2) 0.7869(5) 0.0156 1.0000 Uani . . . . . .
C6 C 1.4492(6) 0.35299(19) 0.7076(5) 0.0142 1.0000 Uani . . . . . .
C7 C 1.7148(7) 0.2158(2) 0.7746(6) 0.0226 1.0000 Uani . . . . . .
C8 C 1.8758(7) 0.2136(2) 0.7799(5) 0.0205 1.0000 Uani . . . . . .
C9 C 1.6582(6) 0.1959(2) 0.5802(5) 0.0189 1.0000 Uani . . . . . .
C10 C 1.8180(7) 0.1909(2) 0.5877(6) 0.0202 1.0000 Uani . . . . . .
C11 C 1.6929(7) 0.2665(2) 0.6331(7) 0.0267 1.0000 Uani . . . . . .
C12 C 1.8493(7) 0.26248(19) 0.6314(6) 0.0174 1.0000 Uani . . . . . .
C13 C 0.6113(6) 0.01568(18) 0.6516(5) 0.0110 1.0000 Uani . . . . . .
C14 C 0.7679(6) 0.00724(19) 0.6562(5) 0.0131 1.0000 Uani . . . . . .
C15 C 0.6574(6) 0.03203(18) 0.8487(5) 0.0121 1.0000 Uani . . . . . .
C16 C 0.8144(6) 0.03476(19) 0.8420(5) 0.0130 1.0000 Uani . . . . . .
C17 C 0.6330(7) -0.03782(18) 0.7880(5) 0.0158 1.0000 Uani . . . . . .
C18 C 0.7975(7) -0.0378(2) 0.8135(5) 0.0177 1.0000 Uani . . . . . .
H1 H 0.8471(6) 0.35121(16) 0.6990(4) 0.0322 1.0000 Uiso R . . . . .
H2 H 0.8746(6) 0.35627(16) 0.8318(4) 0.0322 1.0000 Uiso R . . . . .
H3 H 1.0779(5) 0.40207(14) 0.9331(4) 0.0230 1.0000 Uiso R . . . . .
H4 H 1.2502(5) 0.39536(14) 0.9575(4) 0.0230 1.0000 Uiso R . . . . .
H5 H 1.1400(5) 0.36918(16) 0.7766(4) 0.0180 1.0000 Uiso R . . . . .
H6 H 1.0870(6) 0.40202(19) 0.5998(5) 0.0175 1.0000 Uiso R . . . . .
H7 H 1.2012(6) 0.42686(19) 0.6924(5) 0.0175 1.0000 Uiso R . . . . .
H8 H 1.2493(7) 0.40241(19) 0.4989(5) 0.0189 1.0000 Uiso R . . . . .
H9 H 1.3724(7) 0.41879(19) 0.6015(5) 0.0189 1.0000 Uiso R . . . . .
H10 H 1.0539(7) 0.33109(19) 0.6187(6) 0.0246 1.0000 Uiso R . . . . .
H11 H 1.1733(7) 0.30510(19) 0.7043(6) 0.0246 1.0000 Uiso R . . . . .
H12 H 1.1847(6) 0.33032(18) 0.4949(5) 0.0162 1.0000 Uiso R . . . . .
H13 H 1.2917(6) 0.29895(18) 0.5734(5) 0.0162 1.0000 Uiso R . . . . .
H14 H 1.3610(7) 0.3410(2) 0.8427(5) 0.0172 1.0000 Uiso R . . . . .
H15 H 1.3834(7) 0.3888(2) 0.8247(5) 0.0172 1.0000 Uiso R . . . . .
H16 H 1.4860(6) 0.32499(19) 0.7200(5) 0.0168 1.0000 Uiso R . . . . .
H17 H 1.5313(6) 0.37206(19) 0.7195(5) 0.0168 1.0000 Uiso R . . . . .
H18 H 1.4237(5) 0.35359(16) 0.5411(4) 0.0185 1.0000 Uiso R . . . . .
H19 H 1.5347(5) 0.22826(16) 0.6600(4) 0.0164 1.0000 Uiso R . . . . .
H20 H 1.6804(7) 0.1891(2) 0.7943(6) 0.0220 1.0000 Uiso R . . . . .
H21 H 1.6961(7) 0.2365(2) 0.8273(6) 0.0220 1.0000 Uiso R . . . . .
H22 H 1.9131(7) 0.1866(2) 0.8059(5) 0.0259 1.0000 Uiso R . . . . .
H23 H 1.9271(7) 0.2345(2) 0.8313(5) 0.0259 1.0000 Uiso R . . . . .
H24 H 1.6093(6) 0.2048(2) 0.5049(5) 0.0217 1.0000 Uiso R . . . . .
H25 H 1.6170(6) 0.1699(2) 0.5970(5) 0.0217 1.0000 Uiso R . . . . .
H26 H 1.8384(7) 0.1958(2) 0.5141(6) 0.0223 1.0000 Uiso R . . . . .
H27 H 1.8485(7) 0.1632(2) 0.6127(6) 0.0223 1.0000 Uiso R . . . . .
H28 H 1.6375(7) 0.2749(2) 0.5590(7) 0.0320 1.0000 Uiso R . . . . .
H29 H 1.6811(7) 0.2870(2) 0.6885(7) 0.0320 1.0000 Uiso R . . . . .
H30 H 1.8625(7) 0.26725(19) 0.5556(6) 0.0253 1.0000 Uiso R . . . . .
H31 H 1.9062(7) 0.28251(19) 0.6826(6) 0.0253 1.0000 Uiso R . . . . .
H32 H 2.0026(5) 0.21792(16) 0.6702(4) 0.0143 1.0000 Uiso R . . . . .
H33 H 0.4782(5) 0.00516(15) 0.7565(4) 0.0153 1.0000 Uiso R . . . . .
H34 H 0.5502(6) -0.00051(18) 0.5917(5) 0.0124 1.0000 Uiso R . . . . .
H35 H 0.5905(6) 0.04477(18) 0.6375(5) 0.0124 1.0000 Uiso R . . . . .
H36 H 0.7772(6) -0.01724(19) 0.6124(5) 0.0151 1.0000 Uiso R . . . . .
H37 H 0.8112(6) 0.03061(19) 0.6259(5) 0.0151 1.0000 Uiso R . . . . .
H38 H 0.6511(6) 0.02187(18) 0.9225(5) 0.0149 1.0000 Uiso R . . . . .
H39 H 0.6122(6) 0.05908(18) 0.8364(5) 0.0149 1.0000 Uiso R . . . . .
H40 H 0.8778(6) 0.03292(19) 0.9171(5) 0.0166 1.0000 Uiso R . . . . .
H41 H 0.8321(6) 0.06065(19) 0.8074(5) 0.0166 1.0000 Uiso R . . . . .
H42 H 0.5991(7) -0.04747(18) 0.8532(5) 0.0195 1.0000 Uiso R . . . . .
H43 H 0.5950(7) -0.05574(18) 0.7241(5) 0.0195 1.0000 Uiso R . . . . .
H44 H 0.8364(7) -0.0402(2) 0.8943(5) 0.0213 1.0000 Uiso R . . . . .
H45 H 0.8326(7) -0.0607(2) 0.7755(5) 0.0213 1.0000 Uiso R . . . . .
H46 H 0.9478(5) -0.00061(17) 0.7788(4) 0.0189 1.0000 Uiso R . . . . .

loop_
_atom_site_aniso_label
_atom_site_aniso_U_11
_atom_site_aniso_U_22
_atom_site_aniso_U_33
_atom_site_aniso_U_23
_atom_site_aniso_U_13
_atom_site_aniso_U_12
Mo1 0.0093(2) 0.0086(2) 0.0108(2) -0.00186(18) 0.00312(17) -0.00025(17)
Mo2 0.0091(2) 0.0081(2) 0.0086(2) 0.00026(17) 0.00197(17) 0.00011(17)
Mo3 0.0070(2) 0.0072(2) 0.0077(2) -0.00024(17) 0.00171(16) -0.00020(16)
Mo4 0.0091(2) 0.0076(2) 0.0071(2) -0.00019(17) 0.00248(16) -0.00078(17)
Mo5 0.0098(2) 0.0094(2) 0.0081(2) -0.00041(17) 0.00326(17) -0.00042(18)
Mo6 0.0073(2) 0.0080(2) 0.0079(2) 0.00044(17) 0.00190(17) -0.00046(16)
Mo7 0.0093(2) 0.0086(2) 0.0075(2) 0.00075(17) 0.00212(16) -0.00002(17)
Mo8 0.0079(2) 0.0079(2) 0.0081(2) 0.00024(17) 0.00177(16) 0.00054(17)
F1 0.0103(16) 0.0185(18) 0.0126(17) -0.0009(14) -0.0013(13) 0.0003(13)
O1 0.0119(19) 0.012(2) 0.014(2) -0.0029(16) 0.0039(16) -0.0060(16)
O2 0.013(2) 0.015(2) 0.018(2) -0.0025(17) 0.0059(17) 0.0048(16)
O3 0.0090(18) 0.0114(19) 0.012(2) 0.0007(16) 0.0040(15) 0.0021(15)
O4 0.0141(19) 0.0075(19) 0.011(2) 0.0020(15) 0.0047(16) 0.0027(15)
O5 0.0059(17) 0.014(2) 0.0109(19) 0.0000(16) 0.0028(14) 0.0023(15)
O6 0.015(2) 0.0088(19) 0.018(2) 0.0009(16) 0.0040(16) 0.0009(16)
O7 0.014(2) 0.015(2) 0.017(2) 0.0004(17) 0.0002(16) 0.0006(17)
O8 0.0085(18) 0.0119(19) 0.0088(19) -0.0006(15) 0.0024(14) -0.0027(15)
O9 0.0093(18) 0.0074(18) 0.0091(18) -0.0001(15) 0.0041(14) -0.0002(14)
O10 0.0118(19) 0.011(2) 0.014(2) -0.0043(16) 0.0012(15) -0.0041(16)
O11 0.0078(17) 0.0095(19) 0.0099(19) 0.0024(15) 0.0026(14) -0.0019(15)
O12 0.0114(19) 0.011(2) 0.014(2) 0.0005(16) 0.0035(15) 0.0017(16)
O13 0.0136(19) 0.0078(19) 0.016(2) -0.0011(16) 0.0067(16) -0.0028(15)
O14 0.015(2) 0.013(2) 0.013(2) 0.0026(17) 0.0015(16) 0.0010(17)
O15 0.0086(18) 0.0101(19) 0.0073(19) 0.0010(15) 0.0004(15) -0.0011(14)
O16 0.015(2) 0.020(2) 0.011(2) -0.0004(17) 0.0007(16) 0.0006(17)
O17 0.015(2) 0.018(2) 0.014(2) -0.0012(17) 0.0076(16) 0.0015(17)
O18 0.0131(19) 0.0086(19) 0.012(2) 0.0015(15) 0.0037(15) -0.0004(15)
O19 0.0096(18) 0.010(2) 0.014(2) 0.0005(16) 0.0051(15) -0.0002(15)
O20 0.0093(18) 0.011(2) 0.011(2) -0.0010(16) -0.0009(15) -0.0024(15)
O21 0.0109(18) 0.0104(19) 0.010(2) -0.0002(15) 0.0060(15) -0.0025(15)
O22 0.0111(18) 0.013(2) 0.011(2) -0.0011(16) 0.0030(15) 0.0015(15)
O23 0.0081(18) 0.015(2) 0.0073(19) -0.0009(15) 0.0016(14) 0.0011(15)
O24 0.0137(19) 0.0082(19) 0.014(2) 0.0030(15) 0.0042(16) -0.0009(15)
O25 0.0104(19) 0.015(2) 0.010(2) -0.0011(16) 0.0021(15) 0.0016(16)
O26 0.014(2) 0.012(2) 0.014(2) -0.0011(16) 0.0022(16) -0.0008(16)
O27 0.008(3) 0.010(3) 0.013(3) -0.001(2) -0.001(2) -0.005(2)
O28 0.030(3) 0.033(3) 0.018(2) -0.002(2) 0.007(2) 0.006(2)
O29 0.013(2) 0.023(2) 0.021(2) -0.0078(19) 0.0051(18) -0.0006(17)
N1 0.014(2) 0.016(2) 0.017(2) 0.004(2) 0.0071(19) 0.0054(19)
N2 0.015(2) 0.015(2) 0.016(3) 0.000(2) 0.006(2) -0.0006(19)
N3 0.008(2) 0.020(3) 0.011(2) -0.0002(19) 0.0040(18) -0.0025(19)
N4 0.007(2) 0.017(2) 0.016(3) -0.003(2) 0.0027(18) -0.0032(18)
N5 0.006(2) 0.019(3) 0.010(2) -0.0050(19) 0.0039(17) -0.0028(18)
N6 0.013(2) 0.027(3) 0.007(2) 0.001(2) 0.0017(18) 0.001(2)
C1 0.014(3) 0.015(3) 0.016(3) 0.004(2) -0.003(2) 0.002(2)
C2 0.017(3) 0.017(3) 0.013(3) 0.000(2) -0.001(2) -0.003(2)
C3 0.012(3) 0.014(3) 0.028(4) 0.000(3) 0.007(2) -0.002(2)
C4 0.015(3) 0.014(3) 0.014(3) -0.005(2) 0.001(2) 0.001(2)
C5 0.018(3) 0.021(3) 0.007(2) -0.001(2) 0.002(2) 0.002(2)
C6 0.015(3) 0.017(3) 0.009(3) 0.002(2) -0.001(2) 0.000(2)
C7 0.013(3) 0.034(4) 0.018(3) 0.004(3) 0.000(2) -0.003(3)
C8 0.018(3) 0.027(4) 0.016(3) 0.009(3) 0.003(2) 0.004(3)
C9 0.008(3) 0.032(4) 0.016(3) -0.006(3) 0.001(2) 0.000(2)
C10 0.015(3) 0.019(3) 0.026(4) -0.014(3) 0.003(2) 0.000(2)
C11 0.018(3) 0.017(3) 0.046(5) 0.009(3) 0.008(3) 0.004(3)
C12 0.019(3) 0.014(3) 0.021(3) -0.001(2) 0.008(2) -0.006(2)
C13 0.013(3) 0.012(3) 0.007(3) 0.001(2) 0.001(2) 0.003(2)
C14 0.013(3) 0.020(3) 0.006(3) 0.003(2) 0.002(2) -0.005(2)
C15 0.016(3) 0.011(3) 0.010(3) -0.003(2) 0.005(2) 0.001(2)
C16 0.009(2) 0.018(3) 0.012(3) -0.007(2) 0.004(2) -0.008(2)
C17 0.025(3) 0.010(3) 0.014(3) 0.001(2) 0.008(2) -0.007(2)
C18 0.028(3) 0.021(3) 0.005(3) 0.000(2) 0.004(2) 0.009(3)

loop_
_atom_type_symbol
_atom_type_scat_dispersion_real
_atom_type_scat_dispersion_imag
_atom_type_scat_Cromer_Mann_a1
_atom_type_scat_Cromer_Mann_b1
_atom_type_scat_Cromer_Mann_a2
_atom_type_scat_Cromer_Mann_b2
_atom_type_scat_Cromer_Mann_a3
_atom_type_scat_Cromer_Mann_b3
_atom_type_scat_Cromer_Mann_a4
_atom_type_scat_Cromer_Mann_b4
_atom_type_scat_Cromer_Mann_c
_atom_type_scat_source
'Mo  ' -1.6832 0.6857 3.7025 0.2772 17.2356 1.0958 12.8876 11.0040 3.7429 61.6584 4.3875 International_Tables_Vol_IV_Table_2.2B
'O   ' 0.0106 0.0060 3.0485 13.2771 2.2868 5.7011 1.5463 0.3239 0.8670 32.9089 0.2508 International_Tables_Vol_IV_Table_2.2B
'S   ' 0.1246 0.1234 6.9053 1.4679 5.2034 22.2151 1.4379 0.2536 1.5863 56.1720 0.8669 International_Tables_Vol_IV_Table_2.2B
'C   ' 0.0033 0.0016 2.3100 20.8439 1.0200 10.2075 1.5886 0.5687 0.8650 51.6512 0.2156 International_Tables_Vol_IV_Table_2.2B
'N   ' 0.0061 0.0033 12.2126 0.0057 3.1322 9.8933 2.0125 28.9975 1.1663 0.5826 -11.5290 International_Tables_Vol_IV_Table_2.2B
'H   ' 0.0000 0.0000 0.4930 10.5109 0.3229 26.1257 0.1402 3.1424 0.0408 57.7998 0.0030 International_Tables_Vol_IV_Table_2.2B
'F   ' 0.0171 0.0103 3.5392 10.2825 2.6412 4.2944 1.5170 0.2615 1.0243 26.1476 0.2776 International_Tables_Vol_IV_Table_2.2B

loop_
_geom_angle_atom_site_label_1
_geom_angle_site_symmetry_1
_geom_angle_atom_site_label_2
_geom_angle_site_symmetry_2
_geom_angle_atom_site_label_3
_geom_angle_site_symmetry_3
_geom_angle
_geom_angle_publ_flag
Mo2 . Mo1 . F1 . 130.99(11) yes
Mo2 . Mo1 . O1 . 83.34(14) yes
F1 . Mo1 . O1 . 92.00(18) yes
Mo2 . Mo1 . O2 . 128.15(15) yes
F1 . Mo1 . O2 . 100.13(18) yes
O1 . Mo1 . O2 . 105.8(2) yes
Mo2 . Mo1 . O3 . 44.09(10) yes
F1 . Mo1 . O3 . 87.01(15) yes
O1 . Mo1 . O3 . 86.47(17) yes
O2 . Mo1 . O3 . 165.43(18) yes
Mo2 . Mo1 . O4 . 85.79(11) yes
F1 . Mo1 . O4 . 79.40(15) yes
O1 . Mo1 . O4 . 156.28(18) yes
O2 . Mo1 . O4 . 97.51(19) yes
O3 . Mo1 . O4 . 71.15(15) yes
Mo2 . Mo1 . O5 . 32.93(11) yes
F1 . Mo1 . O5 . 159.24(16) yes
O1 . Mo1 . O5 . 96.82(18) yes
O2 . Mo1 . O5 . 95.51(19) yes
O3 . Mo1 . O5 . 74.87(15) yes
O4 . Mo1 . O5 . 85.12(16) yes
Mo1 . Mo2 . Mo4 . 119.165(19) yes
Mo1 . Mo2 . O3 . 41.92(10) yes
Mo4 . Mo2 . O3 . 85.78(10) yes
Mo1 . Mo2 . O5 . 32.61(11) yes
Mo4 . Mo2 . O5 . 126.47(12) yes
O3 . Mo2 . O5 . 72.44(15) yes
Mo1 . Mo2 . O6 . 86.94(15) yes
Mo4 . Mo2 . O6 . 129.29(14) yes
O3 . Mo2 . O6 . 89.41(18) yes
O5 . Mo2 . O6 . 99.44(19) yes
Mo1 . Mo2 . O7 . 129.39(15) yes
Mo4 . Mo2 . O7 . 90.46(15) yes
O3 . Mo2 . O7 . 163.00(18) yes
O5 . Mo2 . O7 . 96.88(19) yes
O6 . Mo2 . O7 . 105.7(2) yes
Mo1 . Mo2 . O8 . 125.69(12) yes
Mo4 . Mo2 . O8 . 32.62(11) yes
O3 . Mo2 . O8 . 83.83(15) yes
O5 . Mo2 . O8 . 151.00(17) yes
O6 . Mo2 . O8 . 96.68(18) yes
Mo1 . Mo2 . O9 . 85.67(10) yes
Mo4 . Mo2 . O9 . 42.41(10) yes
O3 . Mo2 . O9 . 72.66(14) yes
O5 . Mo2 . O9 . 84.14(15) yes
O6 . Mo2 . O9 . 159.85(17) yes
O7 . Mo2 . O8 . 101.77(19) yes
O7 . Mo2 . O9 . 93.48(18) yes
O8 . Mo2 . O9 . 72.81(15) yes
Mo5 . Mo3 . O3 . 111.34(12) yes
Mo5 . Mo3 . O4 . 34.30(11) yes
O3 . Mo3 . O4 . 77.10(16) yes
Mo5 . Mo3 . O9 . 86.98(9) yes
O3 . Mo3 . O9 . 76.48(15) yes
O4 . Mo3 . O9 . 80.64(14) yes
Mo5 . Mo3 . O10 . 92.33(14) yes
O3 . Mo3 . O10 . 104.39(19) yes
O4 . Mo3 . O10 . 99.15(18) yes
O9 . Mo3 . O10 . 179.05(17) yes
Mo5 . Mo3 . O11 . 41.56(12) yes
O3 . Mo3 . O11 . 142.18(16) yes
O4 . Mo3 . O11 . 72.97(16) yes
O9 . Mo3 . O11 . 76.31(14) yes
O10 . Mo3 . O11 . 102.74(18) yes
Mo5 . Mo3 . O12 . 139.74(14) yes
O3 . Mo3 . O12 . 100.66(18) yes
O4 . Mo3 . O12 . 157.57(17) yes
O9 . Mo3 . O12 . 77.17(16) yes
O10 . Mo3 . O12 . 103.0(2) yes
O11 . Mo3 . O12 . 98.34(18) yes
Mo2 . Mo4 . Mo6 . 78.152(16) yes
Mo2 . Mo4 . O8 . 32.29(12) yes
Mo6 . Mo4 . O8 . 109.61(12) yes
Mo2 . Mo4 . O9 . 43.62(10) yes
Mo6 . Mo4 . O9 . 36.24(10) yes
O8 . Mo4 . O9 . 73.67(15) yes
Mo2 . Mo4 . O12 . 82.36(10) yes
Mo6 . Mo4 . O12 . 82.23(10) yes
O8 . Mo4 . O12 . 79.95(15) yes
O9 . Mo4 . O12 . 71.16(14) yes
Mo2 . Mo4 . O13 . 131.75(13) yes
Mo6 . Mo4 . O13 . 143.64(14) yes
O8 . Mo4 . O13 . 99.85(17) yes
O9 . Mo4 . O13 . 153.49(17) yes
O12 . Mo4 . O13 . 82.45(17) yes
Mo2 . Mo4 . O14 . 90.95(15) yes
Mo6 . Mo4 . O14 . 94.01(14) yes
O8 . Mo4 . O14 . 95.72(18) yes
O9 . Mo4 . O14 . 102.25(18) yes
O12 . Mo4 . O14 . 172.86(18) yes
Mo2 . Mo4 . O15 . 117.90(12) yes
Mo6 . Mo4 . O15 . 40.37(12) yes
O8 . Mo4 . O15 . 146.93(17) yes
O9 . Mo4 . O15 . 74.46(16) yes
O12 . Mo4 . O15 . 81.67(15) yes
O13 . Mo4 . O14 . 104.0(2) yes
O13 . Mo4 . O15 . 104.70(18) yes
O14 . Mo4 . O15 . 99.42(18) yes
Mo3 . Mo5 . Mo7 . 74.783(16) yes
Mo3 . Mo5 . O4 . 39.24(12) yes
Mo7 . Mo5 . O4 . 113.14(12) yes
Mo3 . Mo5 . O11 . 35.30(10) yes
Mo7 . Mo5 . O11 . 41.66(10) yes
O4 . Mo5 . O11 . 71.70(16) yes
Mo3 . Mo5 . O16 . 92.23(15) yes
Mo7 . Mo5 . O16 . 92.68(15) yes
O4 . Mo5 . O16 . 98.18(19) yes
O11 . Mo5 . O16 . 102.87(18) yes
Mo3 . Mo5 . O17 . 143.14(15) yes
Mo7 . Mo5 . O17 . 135.85(15) yes
O4 . Mo5 . O17 . 104.81(19) yes
O11 . Mo5 . O17 . 153.42(17) yes
O16 . Mo5 . O17 . 103.7(2) yes
Mo3 . Mo5 . O18 . 81.65(10) yes
Mo7 . Mo5 . O18 . 82.14(10) yes
O4 . Mo5 . O18 . 79.46(15) yes
O11 . Mo5 . O18 . 69.96(14) yes
O16 . Mo5 . O18 . 172.82(18) yes
Mo3 . Mo5 . O19 . 107.58(12) yes
Mo7 . Mo5 . O19 . 33.65(12) yes
O4 . Mo5 . O19 . 143.16(18) yes
O11 . Mo5 . O19 . 72.73(16) yes
O16 . Mo5 . O19 . 98.7(2) yes
O17 . Mo5 . O18 . 83.46(17) yes
O17 . Mo5 . O19 . 102.63(19) yes
O18 . Mo5 . O19 . 79.75(16) yes
Mo4 . Mo6 . O9 . 42.10(11) yes
Mo4 . Mo6 . O11 . 86.99(9) yes
O9 . Mo6 . O11 . 76.72(15) yes
Mo4 . Mo6 . O15 . 34.90(10) yes
O9 . Mo6 . O15 . 74.85(15) yes
O11 . Mo6 . O15 . 82.61(14) yes
Mo4 . Mo6 . O18 . 140.48(13) yes
O9 . Mo6 . O18 . 98.59(17) yes
O11 . Mo6 . O18 . 77.41(16) yes
O15 . Mo6 . O18 . 159.94(17) yes
Mo4 . Mo6 . O20 . 92.29(14) yes
O9 . Mo6 . O20 . 103.18(18) yes
O11 . Mo6 . O20 . 179.02(17) yes
O15 . Mo6 . O20 . 96.42(17) yes
O18 . Mo6 . O20 . 103.57(19) yes
Mo4 . Mo6 . O21 . 110.75(12) yes
O9 . Mo6 . O21 . 142.10(16) yes
O11 . Mo6 . O21 . 75.83(15) yes
O15 . Mo6 . O21 . 76.15(16) yes
O18 . Mo6 . O21 . 100.36(18) yes
O20 . Mo6 . O21 . 103.82(18) yes
Mo5 . Mo7 . Mo8 . 122.286(19) yes
Mo5 . Mo7 . O11 . 42.78(11) yes
Mo8 . Mo7 . O11 . 89.47(11) yes
Mo5 . Mo7 . O19 . 31.22(11) yes
Mo8 . Mo7 . O19 . 125.40(12) yes
O11 . Mo7 . O19 . 71.50(15) yes
Mo5 . Mo7 . O21 . 86.33(10) yes
Mo8 . Mo7 . O21 . 42.49(10) yes
O11 . Mo7 . O21 . 73.49(14) yes
O19 . Mo7 . O21 . 82.91(15) yes
Mo5 . Mo7 . O22 . 88.21(14) yes
Mo8 . Mo7 . O22 . 132.66(14) yes
O11 . Mo7 . O22 . 92.62(17) yes
O19 . Mo7 . O22 . 99.78(18) yes
O21 . Mo7 . O22 . 164.34(17) yes
Mo5 . Mo7 . O23 . 129.74(13) yes
Mo8 . Mo7 . O23 . 34.38(12) yes
O11 . Mo7 . O23 . 87.02(16) yes
O19 . Mo7 . O23 . 152.27(17) yes
O21 . Mo7 . O23 . 74.08(15) yes
Mo5 . Mo7 . O24 . 124.17(14) yes
Mo8 . Mo7 . O24 . 86.66(14) yes
O11 . Mo7 . O24 . 157.69(17) yes
O19 . Mo7 . O24 . 93.02(18) yes
O21 . Mo7 . O24 . 89.07(17) yes
O22 . Mo7 . O23 . 98.50(18) yes
O22 . Mo7 . O24 . 106.1(2) yes
O23 . Mo7 . O24 . 101.73(19) yes
Mo7 . Mo8 . O15 . 82.95(10) yes
Mo7 . Mo8 . O21 . 43.48(10) yes
O15 . Mo8 . O21 . 68.97(15) yes
Mo7 . Mo8 . O23 . 31.37(11) yes
O15 . Mo8 . O23 . 81.14(15) yes
O21 . Mo8 . O23 . 72.21(15) yes
Mo7 . Mo8 . O25 . 119.86(14) yes
O15 . Mo8 . O25 . 96.02(18) yes
O21 . Mo8 . O25 . 157.03(17) yes
O23 . Mo8 . O25 . 88.77(18) yes
Mo7 . Mo8 . O26 . 79.87(14) yes
O15 . Mo8 . O26 . 156.85(18) yes
O21 . Mo8 . O26 . 87.89(17) yes
O23 . Mo8 . O26 . 91.94(18) yes
O25 . Mo8 . O26 . 105.9(2) yes
Mo7 . Mo8 . O27 . 136.77(2) yes
O15 . Mo8 . O27 . 85.32(10) yes
O21 . Mo8 . O27 . 93.60(10) yes
O23 . Mo8 . O27 . 163.15(12) yes
O25 . Mo8 . O27 . 102.66(14) yes
O26 . Mo8 . O27 . 96.67(14) yes
Mo1 . O3 . Mo2 . 93.99(14) yes
Mo1 . O3 . Mo3 . 108.11(18) yes
Mo2 . O3 . Mo3 . 113.46(19) yes
Mo1 . O4 . Mo3 . 101.37(17) yes
Mo1 . O4 . Mo5 . 150.9(2) yes
Mo3 . O4 . Mo5 . 106.46(18) yes
Mo1 . O5 . Mo2 . 114.46(19) yes
Mo2 . O8 . Mo4 . 115.10(19) yes
Mo2 . O9 . Mo3 . 96.50(14) yes
Mo2 . O9 . Mo4 . 93.97(14) yes
Mo3 . O9 . Mo4 . 96.64(14) yes
Mo2 . O9 . Mo6 . 153.2(2) yes
Mo3 . O9 . Mo6 . 103.01(16) yes
Mo4 . O9 . Mo6 . 101.65(17) yes
Mo3 . O11 . Mo5 . 103.14(17) yes
Mo3 . O11 . Mo6 . 103.95(17) yes
Mo5 . O11 . Mo6 . 97.99(14) yes
Mo3 . O11 . Mo7 . 148.7(2) yes
Mo5 . O11 . Mo7 . 95.56(15) yes
Mo6 . O11 . Mo7 . 98.00(15) yes
Mo3 . O12 . Mo4 . 114.94(19) yes
Mo4 . O15 . Mo6 . 104.74(18) yes
Mo4 . O15 . Mo8 . 152.3(2) yes
Mo6 . O15 . Mo8 . 102.46(16) yes
Mo5 . O18 . Mo6 . 114.52(19) yes
Mo5 . O19 . Mo7 . 115.1(2) yes
Mo6 . O21 . Mo7 . 112.32(18) yes
Mo6 . O21 . Mo8 . 109.87(18) yes
Mo7 . O21 . Mo8 . 94.03(15) yes
Mo7 . O23 . Mo8 . 114.26(19) yes
Mo8 . O27 . Mo8 2_756 179.994 yes
C1 . N1 . C3 . 108.8(5) yes
C1 . N1 . C5 . 110.2(5) yes
C3 . N1 . C5 . 111.2(5) yes
C2 . N2 . C4 . 110.1(5) yes
C2 . N2 . C6 . 110.2(5) yes
C4 . N2 . C6 . 111.1(5) yes
C7 . N3 . C9 . 111.9(5) yes
C7 . N3 . C11 . 108.9(5) yes
C9 . N3 . C11 . 110.0(5) yes
C8 . N4 . C10 . 110.9(5) yes
C8 . N4 . C12 . 109.3(5) yes
C10 . N4 . C12 . 109.6(5) yes
C13 . N5 . C15 . 110.2(4) yes
C13 . N5 . C17 . 110.0(4) yes
C15 . N5 . C17 . 110.0(5) yes
C14 . N6 . C16 . 110.3(5) yes
C14 . N6 . C18 . 110.2(5) yes
C16 . N6 . C18 . 111.0(5) yes
N1 . C1 . C2 . 107.9(5) yes
N2 . C2 . C1 . 108.4(5) yes
N1 . C3 . C4 . 108.6(5) yes
N2 . C4 . C3 . 108.4(5) yes
N1 . C5 . C6 . 108.9(5) yes
N2 . C6 . C5 . 107.6(5) yes
N3 . C7 . C8 . 109.0(5) yes
N4 . C8 . C7 . 108.4(5) yes
N3 . C9 . C10 . 108.3(5) yes
N4 . C10 . C9 . 109.1(5) yes
N3 . C11 . C12 . 108.9(5) yes
N4 . C12 . C11 . 108.9(5) yes
N5 . C13 . C14 . 107.4(4) yes
N6 . C14 . C13 . 108.4(5) yes
N5 . C15 . C16 . 107.9(4) yes
N6 . C16 . C15 . 107.4(4) yes
N5 . C17 . C18 . 108.1(5) yes
N6 . C18 . C17 . 107.3(5) yes

loop_
_geom_bond_atom_site_label_1
_geom_bond_site_symmetry_1
_geom_bond_atom_site_label_2
_geom_bond_site_symmetry_2
_geom_bond_distance
_geom_bond_publ_flag
Mo1 . F1 . 1.941(3) yes
Mo1 . O1 . 1.721(4) yes
Mo1 . O2 . 1.708(4) yes
Mo1 . O3 . 2.215(4) yes
Mo1 . O4 . 2.131(4) yes
Mo1 . O5 . 1.958(4) yes
Mo2 . O3 . 2.307(4) yes
Mo2 . O5 . 1.975(4) yes
Mo2 . O6 . 1.723(4) yes
Mo2 . O7 . 1.702(4) yes
Mo2 . O8 . 1.931(4) yes
Mo2 . O9 . 2.263(4) yes
Mo3 . O3 . 1.880(4) yes
Mo3 . O4 . 2.162(4) yes
Mo3 . O9 . 2.437(4) yes
Mo3 . O10 . 1.706(4) yes
Mo3 . O11 . 1.945(4) yes
Mo3 . O12 . 1.744(4) yes
Mo4 . O8 . 1.948(4) yes
Mo4 . O9 . 2.213(4) yes
Mo4 . O12 . 2.360(4) yes
Mo4 . O13 . 1.720(4) yes
Mo4 . O14 . 1.711(4) yes
Mo4 . O15 . 1.912(4) yes
Mo5 . O4 . 1.926(4) yes
Mo5 . O11 . 2.233(4) yes
Mo5 . O16 . 1.724(4) yes
Mo5 . O17 . 1.746(4) yes
Mo5 . O18 . 2.398(4) yes
Mo5 . O19 . 1.874(4) yes
Mo6 . O9 . 1.951(4) yes
Mo6 . O11 . 2.416(4) yes
Mo6 . O15 . 2.165(4) yes
Mo6 . O18 . 1.755(4) yes
Mo6 . O20 . 1.709(4) yes
Mo6 . O21 . 1.889(4) yes
Mo7 . O11 . 2.186(4) yes
Mo7 . O19 . 2.003(4) yes
Mo7 . O21 . 2.288(4) yes
Mo7 . O22 . 1.710(4) yes
Mo7 . O23 . 1.894(4) yes
Mo7 . O24 . 1.722(4) yes
Mo8 . O15 . 2.184(4) yes
Mo8 . O21 . 2.246(4) yes
Mo8 . O23 . 2.054(4) yes
Mo8 . O25 . 1.704(4) yes
Mo8 . O26 . 1.722(4) yes
Mo8 . O27 . 1.9086(5) yes
N1 . C1 . 1.503(8) yes
N1 . C3 . 1.500(8) yes
N1 . C5 . 1.498(8) yes
N2 . C2 . 1.498(8) yes
N2 . C4 . 1.498(8) yes
N2 . C6 . 1.490(7) yes
N3 . C7 . 1.483(8) yes
N3 . C9 . 1.491(8) yes
N3 . C11 . 1.501(8) yes
N4 . C8 . 1.494(8) yes
N4 . C10 . 1.501(8) yes
N4 . C12 . 1.505(8) yes
N5 . C13 . 1.506(7) yes
N5 . C15 . 1.506(7) yes
N5 . C17 . 1.485(8) yes
N6 . C14 . 1.496(7) yes
N6 . C16 . 1.489(8) yes
N6 . C18 . 1.485(8) yes
C1 . C2 . 1.539(9) yes
C3 . C4 . 1.529(9) yes
C5 . C6 . 1.539(9) yes
C7 . C8 . 1.539(9) yes
C9 . C10 . 1.530(8) yes
C11 . C12 . 1.517(9) yes
C13 . C14 . 1.523(8) yes
C15 . C16 . 1.536(8) yes
C17 . C18 . 1.543(9) yes
